data_7221013
loop_
_publ_author_name
'Bhuvanesh, N.S.P.'
'Crosnier-Lopez, M.P.'
'Fourquet, J.L.'
'Duroy, H.'

_publ_section_title
;
 Synthesis and structure of novel layered perovskite oxides: Li2 La1.78
 Nb0.66 Ti2.34 O10, and a new family, Li2 (A0.5n Bn O3n+1)
;
_journal_name_full 'Journal of Materials Chemistry'
_journal_page_first 3093
_journal_page_last 3100
_journal_volume 9
_journal_year 1999
_chemical_formula_sum 'Li2 O7 Sr Ta2'
_chemical_name_systematic 'Li2 Sr (Ta2 O7)'
_space_group_IT_number 139
_symmetry_space_group_name_Hall '-I 4 2'
_symmetry_space_group_name_H-M 'I 4/m m m'
_cell_angle_alpha 90
_cell_angle_beta 90
_cell_angle_gamma 90
_cell_formula_units_Z 2
_cell_length_a 3.9499
_cell_length_b 3.9499
_cell_length_c 18.2
_cell_volume 283.951
_citation_journal_id_ASTM JMACEP
_cod_data_source_file Bhuvanesh_JMACEP_1999_141.cif
_cod_data_source_block Li2O7Sr1Ta2
_cod_original_cell_volume 283.9511
_cod_original_formula_sum 'Li2 O7 Sr1 Ta2'
_cod_database_code 7221013

loop_
_symmetry_equiv_pos_as_xyz
x,y,z
-y,x,z
-x,-y,z
y,-x,z
x,-y,-z
y,x,-z
-x,y,-z
-y,-x,-z
-x,-y,-z
y,-x,-z
x,y,-z
-y,x,-z
-x,y,z
-y,-x,z
x,-y,z
y,x,z
x+1/2,y+1/2,z+1/2
-y+1/2,x+1/2,z+1/2
-x+1/2,-y+1/2,z+1/2
y+1/2,-x+1/2,z+1/2
x+1/2,-y+1/2,-z+1/2
y+1/2,x+1/2,-z+1/2
-x+1/2,y+1/2,-z+1/2
-y+1/2,-x+1/2,-z+1/2
-x+1/2,-y+1/2,-z+1/2
y+1/2,-x+1/2,-z+1/2
x+1/2,y+1/2,-z+1/2
-y+1/2,x+1/2,-z+1/2
-x+1/2,y+1/2,z+1/2
-y+1/2,-x+1/2,z+1/2
x+1/2,-y+1/2,z+1/2
y+1/2,x+1/2,z+1/2

loop_
_atom_site_label
_atom_site_type_symbol
_atom_site_fract_x
_atom_site_fract_y
_atom_site_fract_z
_atom_site_occupancy
_atom_site_U_iso_or_equiv
Ta1 Ta+5 0 0 0.38532 1 0.0
O2 O-2 0 0 0.2817 1 0.0
O1 O-2 0 0.5 0.1014 1 0.0
Sr1 Sr+2 0 0 0 1 0.0
O3 O-2 0 0 0.5 1 0.0
Li1 Li+1 0 0.5 0.25 1 0.0
